data_1000008
loop_
_publ_author_name
'Thompson, R. M.'
'Downs, R. T.'

_publ_section_title
;
 The crystal structure of diopside at pressure to 10 GPa
 Sample: P = 0.13 GPa
;
_journal_name_full 'American Mineralogist'
_journal_page_first 177
_journal_page_last 186
_journal_paper_doi 10.2138/am.2008.2684
_journal_volume 93
_journal_year 2008
_chemical_compound_source 'DeKalb, New York'
_chemical_formula_structural CaMg(Si2O6)
_chemical_formula_sum 'Ca Mg O6 Si2'
_chemical_name_mineral Diopside
_space_group_crystal_system monoclinic
_space_group_IT_number 15
_space_group_name_Hall '-C 2yc'
_space_group_name_H-M_alt 'C 1 2/c 1'
_symmetry_space_group_name_H-M 'C 1 2/c 1'
_cell_angle_alpha 90.00000
_cell_angle_beta 105.85100
_cell_angle_gamma 90.00000
_cell_length_a 9.73770
_cell_length_b 8.91510
_cell_length_c 5.24940
_cell_volume 438.386
_database_code_amcsd 0004496
_diffrn_ambient_pressure 1.3e+05
_exptl_crystal_density_diffrn 3.281
_cod_original_sg_symbol_H-M C2/c
_cod_database_code 1000008

loop_
_space_group_symop_id
_space_group_symop_operation_xyz
1 x,y,z
2 -x,y,-z+1/2
3 -x,-y,-z
4 x,-y,z+1/2
5 x+1/2,y+1/2,z
6 -x+1/2,y+1/2,-z+1/2
7 -x+1/2,-y+1/2,-z
8 x+1/2,-y+1/2,z+1/2

loop_
_atom_site_label
_atom_site_fract_x
_atom_site_fract_y
_atom_site_fract_z
_atom_site_U_iso_or_equiv
MgM1 0.00000 0.90811 0.25000 0.00583
CaM2 0.00000 0.30167 0.25000 0.01039
SiT 0.28615 0.09324 0.22913 0.00646
O1 0.11566 0.08721 0.14245 0.00950
O2 0.36112 0.25050 0.31808 0.01013
O3 0.35099 0.01778 0.99527 0.00874

loop_
_cod_related_entry_id
_cod_related_entry_database
_cod_related_entry_code
1 AMCSD 0004496
